data_4104502
loop_
_publ_author_name
'R\'emi Martinez'
'Marc-Olivier Simon'
'Reynald Chevalier'
'Cyrielle Pautigny'
'Jean-Pierre Genet'
'Sylvain Darses'

_publ_section_title
;
 C-C Bond Formation via C-H Bond Activation Using an in Situ-Generated
 Ruthenium Catalyst
;
_journal_name_full 'Journal of the American Chemical Society'
_journal_page_first 7887
_journal_page_last 7895
_journal_paper_doi 10.1021/ja9017489
_journal_volume 131
_journal_year 2009
_chemical_formula_moiety 'C30 H31 O4 P Ru'
_chemical_formula_sum 'C30 H31 O4 P Ru'
_chemical_formula_weight 587.59
_chemical_name_systematic
;
 ?
;
_space_group_IT_number 14
_symmetry_cell_setting monoclinic
_symmetry_space_group_name_Hall '-P 2ybc'
_symmetry_space_group_name_H-M 'P 1 21/c 1'
_atom_sites_solution_hydrogens geom
_atom_sites_solution_primary direct
_atom_sites_solution_secondary difmap
_audit_creation_method SHELXL-97
_cell_angle_alpha 90.00
_cell_angle_beta 98.937(8)
_cell_angle_gamma 90.00
_cell_formula_units_Z 4
_cell_length_a 19.164(2)
_cell_length_b 8.0863(11)
_cell_length_c 18.0847(12)
_cell_measurement_reflns_used 91
_cell_measurement_temperature 250(2)
_cell_measurement_theta_max 19.8
_cell_measurement_theta_min 4.8
_cell_volume 2768.5(5)
_computing_cell_refinement 'Dirax/lsq (Duisenberg & Schreurs, 1989-2000)'
_computing_data_collection 'Collect (Nonius BV, 1997-2000)'
_computing_data_reduction 'EvalCCD (Duisenberg & Schreurs 1990-2000)'
_computing_molecular_graphics 'DIAMOND (Brandenburg, 1999)'
_computing_publication_material 'WinGX publication routines (Farrugia, 1999)'
_computing_structure_refinement 'SHELXL-97 (Sheldrick, 1997)'
_computing_structure_solution 'SIR-97 (Giacovazzo, 1997)'
_diffrn_ambient_temperature 250(2)
_diffrn_detector_area_resol_mean 9
_diffrn_measured_fraction_theta_full 0.951
_diffrn_measured_fraction_theta_max 0.929
_diffrn_measurement_device_type KappaCCD
_diffrn_measurement_method 'CCD rotation images, thick slices'
_diffrn_radiation_monochromator graphite
_diffrn_radiation_source 'fine-focus sealed tube'
_diffrn_radiation_type MoK\a
_diffrn_radiation_wavelength 0.71073
_diffrn_reflns_av_R_equivalents 0.0572
_diffrn_reflns_av_sigmaI/netI 0.0811
_diffrn_reflns_limit_h_max 26
_diffrn_reflns_limit_h_min -23
_diffrn_reflns_limit_k_max 11
_diffrn_reflns_limit_k_min -10
_diffrn_reflns_limit_l_max 25
_diffrn_reflns_limit_l_min -25
_diffrn_reflns_number 25744
_diffrn_reflns_theta_full 29.00
_diffrn_reflns_theta_max 30.01
_diffrn_reflns_theta_min 3.23
_diffrn_standards_decay_% 0
_diffrn_standards_number 0
_exptl_absorpt_coefficient_mu 0.657
_exptl_absorpt_correction_T_max 0.987
_exptl_absorpt_correction_T_min 0.767
_exptl_absorpt_correction_type multi-scan
_exptl_absorpt_process_details
; 
R.H. Blessing, Acta Cryst. (1995), A51, 33-38
;
_exptl_crystal_colour 'pale orange'
_exptl_crystal_density_diffrn 1.410
_exptl_crystal_density_meas ?
_exptl_crystal_density_method 'not measured'
_exptl_crystal_description plate-like
_exptl_crystal_F_000 1208
_exptl_crystal_size_max 0.55
_exptl_crystal_size_mid 0.11
_exptl_crystal_size_min 0.02
_refine_diff_density_max 0.711
_refine_diff_density_min -0.546
_refine_diff_density_rms 0.096
_refine_ls_extinction_method none
_refine_ls_goodness_of_fit_ref 0.996
_refine_ls_hydrogen_treatment constr
_refine_ls_matrix_type full
_refine_ls_number_parameters 328
_refine_ls_number_reflns 7502
_refine_ls_number_restraints 0
_refine_ls_restrained_S_all 0.996
_refine_ls_R_factor_all 0.0885
_refine_ls_R_factor_gt 0.0365
_refine_ls_shift/su_max 0.002
_refine_ls_shift/su_mean 0.000
_refine_ls_structure_factor_coef Fsqd
_refine_ls_weighting_details 'calc w=1/[\s^2^(Fo^2^)+(0.0386P)^2^+0.0000P] where P=(Fo^2^+2Fc^2^)/3'
_refine_ls_weighting_scheme calc
_refine_ls_wR_factor_gt 0.0715
_refine_ls_wR_factor_ref 0.0854
_reflns_number_gt 4718
_reflns_number_total 7502
_reflns_threshold_expression >2sigma(I)
_cod_data_source_file ja9017489_si_001.cif
_cod_data_source_block sd1076
_cod_depositor_comments
;
The following automatic conversions were performed:

'_exptl_crystal_density_meas' value 'not measured' was changed to '?'
- the value is perceived as not measured.

Automatic conversion script
Id: cif_fix_values 3008 2015-01-20 13:52:24Z robertas 
;
_cod_original_sg_symbol_H-M 'P 21/c'
_cod_database_code 4104502

loop_
_symmetry_equiv_pos_as_xyz
'x, y, z'
'-x, y+1/2, -z+1/2'
'-x, -y, -z'
'x, -y-1/2, z-1/2'

loop_
_atom_site_label
_atom_site_type_symbol
_atom_site_fract_x
_atom_site_fract_y
_atom_site_fract_z
_atom_site_U_iso_or_equiv
_atom_site_adp_type
_atom_site_occupancy
_atom_site_symmetry_multiplicity
_atom_site_calc_flag
_atom_site_refinement_flags
Ru1 Ru 0.699344(10) 0.66070(2) 0.524032(10) 0.02021(7) Uani 1 1 d .
P1 P 0.79887(3) 0.54537(8) 0.60408(3) 0.02086(15) Uani 1 1 d .
O1 O 0.66804(10) 0.4110(2) 0.51057(10) 0.0337(4) Uani 1 1 d .
O2 O 0.56825(11) 0.4054(3) 0.56329(12) 0.0495(6) Uani 1 1 d .
O3 O 0.74605(9) 0.5851(2) 0.43172(9) 0.0292(4) Uani 1 1 d .
O4 O 0.83654(10) 0.7688(3) 0.43703(11) 0.0431(5) Uani 1 1 d .
C1 C 0.62487(14) 0.8312(3) 0.45076(15) 0.0307(6) Uani 1 1 d .
C2 C 0.69011(14) 0.9106(3) 0.47892(15) 0.0324(6) Uani 1 1 d .
H2 H 0.7170 0.9554 0.4452 0.039 Uiso 1 1 calc R
C3 C 0.71505(15) 0.9232(3) 0.55620(16) 0.0343(7) Uani 1 1 d .
H3 H 0.7568 0.9797 0.5727 0.041 Uiso 1 1 calc R
C4 C 0.67653(15) 0.8497(3) 0.60939(15) 0.0328(6) Uani 1 1 d .
C5 C 0.61409(14) 0.7611(3) 0.58155(15) 0.0332(6) Uani 1 1 d .
H5 H 0.5898 0.7061 0.6149 0.040 Uiso 1 1 calc R
C6 C 0.58760(14) 0.7548(3) 0.50285(14) 0.0308(6) Uani 1 1 d .
H6 H 0.5455 0.6998 0.4861 0.037 Uiso 1 1 calc R
C7 C 0.59867(17) 0.8225(4) 0.36650(16) 0.0494(9) Uani 1 1 d .
H7 H 0.6378 0.8552 0.3407 0.059 Uiso 1 1 calc R
C8 C 0.5388(2) 0.9496(6) 0.3464(2) 0.1012(17) Uani 1 1 d .
H8A H 0.4997 0.9205 0.3712 0.152 Uiso 1 1 calc R
H8B H 0.5238 0.9499 0.2933 0.152 Uiso 1 1 calc R
H8C H 0.5557 1.0577 0.3624 0.152 Uiso 1 1 calc R
C9 C 0.5754(2) 0.6481(5) 0.33992(17) 0.0702(12) Uani 1 1 d .
H9A H 0.6132 0.5716 0.3550 0.105 Uiso 1 1 calc R
H9B H 0.5634 0.6474 0.2864 0.105 Uiso 1 1 calc R
H9C H 0.5349 0.6161 0.3618 0.105 Uiso 1 1 calc R
C10 C 0.70074(18) 0.8669(4) 0.69307(16) 0.0520(9) Uani 1 1 d .
H10A H 0.6761 0.9570 0.7120 0.078 Uiso 1 1 calc R
H10B H 0.7506 0.8882 0.7024 0.078 Uiso 1 1 calc R
H10C H 0.6908 0.7664 0.7177 0.078 Uiso 1 1 calc R
C11 C 0.61211(16) 0.3454(4) 0.52935(17) 0.0396(7) Uani 1 1 d .
H11 H 0.6041 0.2359 0.5148 0.048 Uiso 1 1 calc R
C12 C 0.79929(15) 0.6560(3) 0.40885(14) 0.0315(6) Uani 1 1 d .
H12 H 0.8109 0.6150 0.3643 0.038 Uiso 1 1 calc R
C13 C 0.77524(14) 0.4091(3) 0.67800(13) 0.0250(6) Uani 1 1 d .
C14 C 0.70782(15) 0.4160(3) 0.69892(14) 0.0312(6) Uani 1 1 d .
H14 H 0.6727 0.4801 0.6714 0.037 Uiso 1 1 calc R
C15 C 0.69312(17) 0.3266(3) 0.76105(15) 0.0397(7) Uani 1 1 d .
H15 H 0.6481 0.3311 0.7741 0.048 Uiso 1 1 calc R
C16 C 0.74490(18) 0.2316(4) 0.80345(15) 0.0417(8) Uani 1 1 d .
H16 H 0.7351 0.1752 0.8454 0.050 Uiso 1 1 calc R
C17 C 0.81217(18) 0.2216(4) 0.78234(16) 0.0428(8) Uani 1 1 d .
H17 H 0.8470 0.1573 0.8101 0.051 Uiso 1 1 calc R
C18 C 0.82691(16) 0.3078(3) 0.71976(15) 0.0348(7) Uani 1 1 d .
H18 H 0.8713 0.2985 0.7054 0.042 Uiso 1 1 calc R
C19 C 0.85992(13) 0.6954(3) 0.65715(13) 0.0235(6) Uani 1 1 d .
C20 C 0.89059(14) 0.8189(3) 0.61834(14) 0.0299(6) Uani 1 1 d .
H20 H 0.8803 0.8236 0.5664 0.036 Uiso 1 1 calc R
C21 C 0.93644(15) 0.9348(3) 0.65677(15) 0.0369(7) Uani 1 1 d .
H21 H 0.9563 1.0165 0.6304 0.044 Uiso 1 1 calc R
C22 C 0.95259(15) 0.9287(4) 0.73447(16) 0.0395(7) Uani 1 1 d .
H22 H 0.9838 1.0052 0.7599 0.047 Uiso 1 1 calc R
C23 C 0.92231(14) 0.8092(3) 0.77364(14) 0.0343(7) Uani 1 1 d .
H23 H 0.9327 0.8065 0.8256 0.041 Uiso 1 1 calc R
C24 C 0.87623(14) 0.6924(3) 0.73618(13) 0.0289(6) Uani 1 1 d .
H24 H 0.8562 0.6123 0.7632 0.035 Uiso 1 1 calc R
C25 C 0.85641(13) 0.4102(3) 0.55738(13) 0.0225(5) Uani 1 1 d .
C26 C 0.82417(14) 0.2821(3) 0.51175(14) 0.0298(6) Uani 1 1 d .
H26 H 0.7754 0.2696 0.5054 0.036 Uiso 1 1 calc R
C27 C 0.86453(16) 0.1740(3) 0.47607(15) 0.0360(7) Uani 1 1 d .
H27 H 0.8428 0.0897 0.4459 0.043 Uiso 1 1 calc R
C28 C 0.93791(16) 0.1927(3) 0.48585(15) 0.0380(7) Uani 1 1 d .
H28 H 0.9649 0.1205 0.4619 0.046 Uiso 1 1 calc R
C29 C 0.97071(15) 0.3172(3) 0.53073(15) 0.0343(7) Uani 1 1 d .
H29 H 1.0196 0.3288 0.5372 0.041 Uiso 1 1 calc R
C30 C 0.92977(14) 0.4258(3) 0.56643(14) 0.0287(6) Uani 1 1 d .
H30 H 0.9518 0.5097 0.5967 0.034 Uiso 1 1 calc R

loop_
_atom_site_aniso_label
_atom_site_aniso_U_11
_atom_site_aniso_U_22
_atom_site_aniso_U_33
_atom_site_aniso_U_23
_atom_site_aniso_U_13
_atom_site_aniso_U_12
Ru1 0.01640(10) 0.02162(11) 0.02268(10) -0.00130(9) 0.00329(7) -0.00137(9)
P1 0.0193(3) 0.0225(3) 0.0209(3) -0.0001(3) 0.0035(2) -0.0014(3)
O1 0.0245(11) 0.0260(10) 0.0518(12) -0.0049(9) 0.0094(9) -0.0068(8)
O2 0.0277(12) 0.0551(13) 0.0687(15) 0.0010(12) 0.0174(11) -0.0084(10)
O3 0.0309(11) 0.0349(10) 0.0229(9) -0.0047(8) 0.0077(8) -0.0053(8)
O4 0.0392(13) 0.0490(12) 0.0451(12) -0.0162(11) 0.0191(10) -0.0174(10)
C1 0.0223(14) 0.0312(15) 0.0385(14) 0.0051(13) 0.0049(11) 0.0024(12)
C2 0.0289(16) 0.0230(14) 0.0464(17) 0.0089(13) 0.0097(13) 0.0018(12)
C3 0.0269(16) 0.0205(14) 0.0546(18) -0.0085(14) 0.0034(13) 0.0021(12)
C4 0.0319(16) 0.0274(15) 0.0389(15) -0.0092(13) 0.0049(12) 0.0063(13)
C5 0.0287(16) 0.0348(16) 0.0386(15) -0.0018(14) 0.0136(12) 0.0064(13)
C6 0.0163(14) 0.0351(16) 0.0411(15) 0.0010(14) 0.0042(11) 0.0039(12)
C7 0.0333(18) 0.080(2) 0.0339(15) 0.0164(17) 0.0009(13) 0.0008(17)
C8 0.074(3) 0.148(5) 0.075(3) 0.047(3) -0.010(2) 0.045(3)
C9 0.053(2) 0.121(4) 0.0344(17) -0.013(2) 0.0006(16) -0.026(2)
C10 0.055(2) 0.060(2) 0.0406(17) -0.0234(16) 0.0043(15) 0.0092(17)
C11 0.0290(17) 0.0308(16) 0.0571(19) 0.0026(15) 0.0008(14) -0.0100(14)
C12 0.0383(17) 0.0334(15) 0.0251(13) -0.0057(13) 0.0118(12) -0.0010(14)
C13 0.0272(15) 0.0231(13) 0.0249(13) -0.0008(11) 0.0050(11) -0.0035(11)
C14 0.0336(17) 0.0286(14) 0.0329(15) 0.0030(13) 0.0092(12) -0.0001(12)
C15 0.0460(19) 0.0381(17) 0.0402(16) 0.0019(15) 0.0224(14) -0.0054(15)
C16 0.064(2) 0.0309(16) 0.0323(15) 0.0088(14) 0.0147(15) -0.0059(16)
C17 0.055(2) 0.0355(16) 0.0375(16) 0.0121(14) 0.0045(15) 0.0047(15)
C18 0.0341(17) 0.0324(16) 0.0383(15) 0.0073(13) 0.0067(12) 0.0015(12)
C19 0.0177(13) 0.0259(14) 0.0262(12) -0.0044(11) 0.0018(10) 0.0002(10)
C20 0.0300(15) 0.0350(16) 0.0250(13) 0.0011(12) 0.0055(11) -0.0039(12)
C21 0.0360(18) 0.0369(17) 0.0393(16) -0.0037(14) 0.0103(13) -0.0118(13)
C22 0.0295(17) 0.0437(18) 0.0434(17) -0.0111(15) 0.0001(13) -0.0092(13)
C23 0.0308(16) 0.0455(18) 0.0244(13) -0.0032(13) -0.0026(11) -0.0009(13)
C24 0.0271(15) 0.0347(16) 0.0248(13) -0.0003(12) 0.0033(11) -0.0017(12)
C25 0.0212(14) 0.0233(13) 0.0237(12) 0.0066(11) 0.0052(10) 0.0018(11)
C26 0.0225(15) 0.0282(14) 0.0388(15) 0.0012(13) 0.0053(12) 0.0012(11)
C27 0.0433(19) 0.0253(15) 0.0402(15) -0.0061(13) 0.0089(13) 0.0041(13)
C28 0.0435(19) 0.0370(17) 0.0382(16) 0.0058(14) 0.0208(14) 0.0161(14)
C29 0.0244(15) 0.0449(18) 0.0356(14) 0.0076(14) 0.0111(12) 0.0085(13)
C30 0.0252(15) 0.0334(15) 0.0270(13) 0.0022(12) 0.0027(11) 0.0005(12)

loop_
_atom_type_symbol
_atom_type_description
_atom_type_scat_dispersion_real
_atom_type_scat_dispersion_imag
_atom_type_scat_source
C C 0.0033 0.0016 'International Tables Vol C Tables 4.2.6.8 and 6.1.1.4'
H H 0.0000 0.0000 'International Tables Vol C Tables 4.2.6.8 and 6.1.1.4'
O O 0.0106 0.0060 'International Tables Vol C Tables 4.2.6.8 and 6.1.1.4'
P P 0.1023 0.0942 'International Tables Vol C Tables 4.2.6.8 and 6.1.1.4'
Ru Ru -1.2594 0.8363 'International Tables Vol C Tables 4.2.6.8 and 6.1.1.4'

loop_
_geom_angle_atom_site_label_1
_geom_angle_atom_site_label_2
_geom_angle_atom_site_label_3
_geom_angle
O3 Ru1 O1 77.21(7)
O3 Ru1 C2 89.56(9)
O1 Ru1 C2 147.18(9)
O3 Ru1 C3 115.52(9)
O1 Ru1 C3 167.08(9)
C2 Ru1 C3 37.46(10)
O3 Ru1 C5 155.77(8)
O1 Ru1 C5 100.79(9)
C2 Ru1 C5 79.24(10)
C3 Ru1 C5 66.77(10)
O3 Ru1 C6 118.32(8)
O1 Ru1 C6 93.32(9)
C2 Ru1 C6 66.55(10)
C3 Ru1 C6 78.87(10)
C5 Ru1 C6 37.46(9)
O3 Ru1 C1 91.13(8)
O1 Ru1 C1 111.95(8)
C2 Ru1 C1 37.48(9)
C3 Ru1 C1 67.42(10)
C5 Ru1 C1 66.94(10)
C6 Ru1 C1 36.45(9)
O3 Ru1 C4 152.72(9)
O1 Ru1 C4 130.06(9)
C2 Ru1 C4 67.38(10)
C3 Ru1 C4 37.27(10)
C5 Ru1 C4 36.85(10)
C6 Ru1 C4 66.91(10)
C1 Ru1 C4 79.43(9)
O3 Ru1 P1 88.25(5)
O1 Ru1 P1 83.26(5)
C2 Ru1 P1 126.76(7)
C3 Ru1 P1 98.73(8)
C5 Ru1 P1 115.68(7)
C6 Ru1 P1 151.87(7)
C1 Ru1 P1 164.24(7)
C4 Ru1 P1 94.06(7)
C13 P1 C19 102.89(11)
C13 P1 C25 102.08(11)
C19 P1 C25 104.54(11)
C13 P1 Ru1 114.13(9)
C19 P1 Ru1 116.02(8)
C25 P1 Ru1 115.44(8)
C11 O1 Ru1 126.66(18)
C12 O3 Ru1 125.37(16)
C6 C1 C2 117.7(2)
C6 C1 C7 121.6(2)
C2 C1 C7 120.6(2)
C6 C1 Ru1 71.35(15)
C2 C1 Ru1 68.09(14)
C7 C1 Ru1 129.5(2)
C3 C2 C1 122.0(3)
C3 C2 Ru1 72.54(15)
C1 C2 Ru1 74.43(15)
C3 C2 H2 119.0
C1 C2 H2 119.0
Ru1 C2 H2 125.9
C2 C3 C4 120.4(3)
C2 C3 Ru1 70.00(15)
C4 C3 Ru1 73.40(15)
C2 C3 H3 119.8
C4 C3 H3 119.8
Ru1 C3 H3 129.2
C5 C4 C3 117.8(2)
C5 C4 C10 120.7(3)
C3 C4 C10 121.5(3)
C5 C4 Ru1 70.03(15)
C3 C4 Ru1 69.33(15)
C10 C4 Ru1 132.85(19)
C4 C5 C6 121.2(3)
C4 C5 Ru1 73.12(15)
C6 C5 Ru1 72.26(15)
C4 C5 H5 119.4
C6 C5 H5 119.4
Ru1 C5 H5 127.3
C1 C6 C5 120.6(2)
C1 C6 Ru1 72.20(15)
C5 C6 Ru1 70.28(14)
C1 C6 H6 119.7
C5 C6 H6 119.7
Ru1 C6 H6 130.5
C1 C7 C9 112.9(2)
C1 C7 C8 108.7(3)
C9 C7 C8 111.7(3)
C1 C7 H7 107.8
C9 C7 H7 107.8
C8 C7 H7 107.8
C7 C8 H8A 109.5
C7 C8 H8B 109.5
H8A C8 H8B 109.5
C7 C8 H8C 109.5
H8A C8 H8C 109.5
H8B C8 H8C 109.5
C7 C9 H9A 109.5
C7 C9 H9B 109.5
H9A C9 H9B 109.5
C7 C9 H9C 109.5
H9A C9 H9C 109.5
H9B C9 H9C 109.5
C4 C10 H10A 109.5
C4 C10 H10B 109.5
H10A C10 H10B 109.5
C4 C10 H10C 109.5
H10A C10 H10C 109.5
H10B C10 H10C 109.5
O2 C11 O1 129.6(3)
O2 C11 H11 115.2
O1 C11 H11 115.2
O4 C12 O3 129.6(2)
O4 C12 H12 115.2
O3 C12 H12 115.2
C14 C13 C18 118.6(2)
C14 C13 P1 120.8(2)
C18 C13 P1 120.3(2)
C15 C14 C13 120.3(3)
C15 C14 H14 119.9
C13 C14 H14 119.9
C16 C15 C14 120.9(3)
C16 C15 H15 119.6
C14 C15 H15 119.6
C15 C16 C17 119.4(3)
C15 C16 H16 120.3
C17 C16 H16 120.3
C18 C17 C16 120.2(3)
C18 C17 H17 119.9
C16 C17 H17 119.9
C17 C18 C13 120.7(3)
C17 C18 H18 119.6
C13 C18 H18 119.6
C20 C19 C24 118.3(2)
C20 C19 P1 119.26(18)
C24 C19 P1 122.42(19)
C21 C20 C19 120.7(2)
C21 C20 H20 119.7
C19 C20 H20 119.7
C22 C21 C20 120.2(3)
C22 C21 H21 119.9
C20 C21 H21 119.9
C23 C22 C21 119.9(3)
C23 C22 H22 120.1
C21 C22 H22 120.1
C22 C23 C24 120.7(2)
C22 C23 H23 119.6
C24 C23 H23 119.6
C23 C24 C19 120.2(2)
C23 C24 H24 119.9
C19 C24 H24 119.9
C30 C25 C26 118.6(2)
C30 C25 P1 123.70(19)
C26 C25 P1 117.71(19)
C27 C26 C25 120.7(3)
C27 C26 H26 119.7
C25 C26 H26 119.7
C26 C27 C28 119.6(3)
C26 C27 H27 120.2
C28 C27 H27 120.2
C29 C28 C27 120.7(3)
C29 C28 H28 119.7
C27 C28 H28 119.7
C28 C29 C30 119.4(3)
C28 C29 H29 120.3
C30 C29 H29 120.3
C25 C30 C29 121.0(2)
C25 C30 H30 119.5
C29 C30 H30 119.5

loop_
_geom_bond_atom_site_label_1
_geom_bond_atom_site_label_2
_geom_bond_distance
Ru1 O3 2.1039(16)
Ru1 O1 2.1093(18)
Ru1 C2 2.176(3)
Ru1 C3 2.209(3)
Ru1 C5 2.222(3)
Ru1 C6 2.249(3)
Ru1 C1 2.260(3)
Ru1 C4 2.263(3)
Ru1 P1 2.3970(7)
P1 C13 1.842(3)
P1 C19 1.847(2)
P1 C25 1.848(3)
O1 C11 1.288(3)
O2 C11 1.216(3)
O3 C12 1.293(3)
O4 C12 1.220(3)
C1 C6 1.410(4)
C1 C2 1.427(4)
C1 C7 1.530(4)
C2 C3 1.409(4)
C2 H2 0.9300
C3 C4 1.430(4)
C3 H3 0.9300
C4 C5 1.418(4)
C4 C10 1.519(4)
C5 C6 1.436(4)
C5 H5 0.9300
C6 H6 0.9300
C7 C9 1.534(5)
C7 C8 1.540(5)
C7 H7 0.9800
C8 H8A 0.9600
C8 H8B 0.9600
C8 H8C 0.9600
C9 H9A 0.9600
C9 H9B 0.9600
C9 H9C 0.9600
C10 H10A 0.9600
C10 H10B 0.9600
C10 H10C 0.9600
C11 H11 0.9300
C12 H12 0.9300
C13 C14 1.403(4)
C13 C18 1.410(4)
C14 C15 1.401(4)
C14 H14 0.9300
C15 C16 1.388(4)
C15 H15 0.9300
C16 C17 1.403(4)
C16 H16 0.9300
C17 C18 1.395(4)
C17 H17 0.9300
C18 H18 0.9300
C19 C20 1.401(3)
C19 C24 1.415(3)
C20 C21 1.394(4)
C20 H20 0.9300
C21 C22 1.392(4)
C21 H21 0.9300
C22 C23 1.379(4)
C22 H22 0.9300
C23 C24 1.395(3)
C23 H23 0.9300
C24 H24 0.9300
C25 C30 1.396(3)
C25 C26 1.406(4)
C26 C27 1.391(4)
C26 H26 0.9300
C27 C28 1.398(4)
C27 H27 0.9300
C28 C29 1.382(4)
C28 H28 0.9300
C29 C30 1.400(4)
C29 H29 0.9300
C30 H30 0.9300
